data_9009584
loop_
_publ_author_name
'Kalbskopf, R.'
'Pertlik, F.'
'Zemann, J.'

_publ_section_title
;
 Verfeinerung der kristallstruktur des covellins, CuS, mit einkristalldaten
;
_journal_name_full 'Tschermaks Mineralogische und Petrographische Mitteilungen'
_journal_page_first 242
_journal_page_last 249
_journal_volume 22
_journal_year 1975
_chemical_formula_sum 'Cu S'
_chemical_name_mineral Covellite
_space_group_IT_number 194
_symmetry_space_group_name_Hall '-P 6c 2c'
_symmetry_space_group_name_H-M 'P 63/m m c'
_cell_angle_alpha 90
_cell_angle_beta 90
_cell_angle_gamma 120
_cell_formula_units_Z 6
_cell_length_a 3.796
_cell_length_b 3.796
_cell_length_c 16.360
_cell_volume 204.158
_database_code_amcsd 0015657
_exptl_crystal_density_diffrn 4.666
_cod_database_code 9009584

loop_
_space_group_symop_operation_xyz
x,y,z
-x,-x+y,1/2+z
x,x-y,1/2-z
-x+y,-x,1/2-z
x-y,x,1/2+z
-y,-x,z
y,x,-z
y,-x+y,-z
-y,x-y,z
x-y,-y,1/2+z
-x+y,y,1/2-z
x,y,1/2-z
-x,-y,1/2+z
x,x-y,z
-x,-x+y,-z
x-y,x,-z
-x+y,-x,z
y,x,1/2+z
-y,-x,1/2-z
-y,x-y,1/2-z
y,-x+y,1/2+z
-x+y,y,z
x-y,-y,-z
-x,-y,-z

loop_
_atom_site_label
_atom_site_fract_x
_atom_site_fract_y
_atom_site_fract_z
_atom_site_U_iso_or_equiv
Cu1 0.33333 0.66667 0.75000 0.02508
Cu2 0.33333 0.66667 0.10730 0.01469
S1 0.33333 0.66667 0.25000 0.01798
S2 0.00000 0.00000 0.06220 0.01077

loop_
_cod_changelog_entry_id
_cod_changelog_entry_author
_cod_changelog_entry_date
_cod_changelog_entry_text
1
;cod-tools version 3.10.1
Id: cif_fix_AMCSD_atom_labels 10224 2024-08-07 11:09:31Z saulius
;
2024-08-07T19:39:55+03:00
;Changed the following '_atom_site_label' values:
the first duplicated label 'Cu'  converted to 'Cu1'
duplicated label 'Cu' at index 1 converted to 'Cu2'
the first duplicated label 'S'  converted to 'S1'
duplicated label 'S' at index 3 converted to 'S2'
;

loop_
_cod_related_entry_id
_cod_related_entry_database
_cod_related_entry_code
1 AMCSD 0015657
